data_4130530
loop_
_publ_author_name
'Meng, Dong'
'Fu, Huiting'
'Xiao, Chengyi'
'Meng, Xiangyi'
'Winands, Thorsten'
'Ma, Wei'
'Wei, Wei'
'Fan, Bingbing'
'Huo, Lijun'
'Doltsinis, Nikos L.'
'Li, Yan'
'Sun, Yanming'
'Wang, Zhaohui'

_publ_section_title
;
 Three-Bladed Rylene Propellers with Three-Dimensional Network Assembly
 for Organic Electronics.
;
_journal_issue 32
_journal_name_full 'Journal of the American Chemical Society'
_journal_page_first 10184
_journal_page_last 10190
_journal_paper_doi 10.1021/jacs.6b04368
_journal_volume 138
_journal_year 2016
_chemical_formula_sum 'C102 H30 F42 N6 O12'
_chemical_formula_weight 2329.32
_space_group_IT_number 15
_space_group_name_Hall '-C 2yc'
_space_group_name_H-M_alt 'C 1 2/c 1'
_symmetry_cell_setting monoclinic
_symmetry_space_group_name_H-M 'C 1 2/c 1'
_atom_sites_solution_hydrogens geom
_atom_sites_solution_primary direct
_atom_sites_solution_secondary difmap
_audit_creation_method SHELXL-97
_cell_angle_alpha 90.00
_cell_angle_beta 91.677(4)
_cell_angle_gamma 90.00
_cell_formula_units_Z 8
_cell_length_a 29.2365(15)
_cell_length_b 33.0466(16)
_cell_length_c 32.1833(15)
_cell_measurement_temperature 100(2)
_cell_volume 31081(3)
_computing_structure_refinement 'SHELXL-97 (Sheldrick, 1997)'
_computing_structure_solution 'SHELXS-97 (Sheldrick, 1990)'
_diffrn_ambient_temperature 100(2)
_diffrn_measured_fraction_theta_full 0.966
_diffrn_measured_fraction_theta_max 0.966
_diffrn_radiation_monochromator graphite
_diffrn_radiation_source 'fine-focus sealed tube'
_diffrn_radiation_type CuK\a
_diffrn_radiation_wavelength 1.54184
_diffrn_reflns_av_R_equivalents 0.0927
_diffrn_reflns_av_sigmaI/netI 0.1403
_diffrn_reflns_limit_h_max 32
_diffrn_reflns_limit_h_min -20
_diffrn_reflns_limit_k_max 36
_diffrn_reflns_limit_k_min -21
_diffrn_reflns_limit_l_max 36
_diffrn_reflns_limit_l_min -34
_diffrn_reflns_number 43534
_diffrn_reflns_theta_full 61.66
_diffrn_reflns_theta_max 61.66
_diffrn_reflns_theta_min 3.84
_exptl_absorpt_coefficient_mu 0.896
_exptl_crystal_colour Red
_exptl_crystal_density_diffrn 0.996
_exptl_crystal_density_method 'not measured'
_exptl_crystal_description Block
_exptl_crystal_F_000 9264
_exptl_crystal_size_max 0.40
_exptl_crystal_size_mid 0.30
_exptl_crystal_size_min 0.20
_refine_diff_density_max 0.943
_refine_diff_density_min -0.651
_refine_diff_density_rms 0.136
_refine_ls_extinction_method none
_refine_ls_goodness_of_fit_ref 1.114
_refine_ls_hydrogen_treatment mixed
_refine_ls_matrix_type full
_refine_ls_number_parameters 1279
_refine_ls_number_reflns 23414
_refine_ls_number_restraints 1488
_refine_ls_restrained_S_all 1.102
_refine_ls_R_factor_all 0.2928
_refine_ls_R_factor_gt 0.1947
_refine_ls_shift/su_max 0.000
_refine_ls_shift/su_mean 0.000
_refine_ls_structure_factor_coef Fsqd
_refine_ls_weighting_details 'calc w=1/[\s^2^(Fo^2^)+(0.2000P)^2^+0.0000P] where P=(Fo^2^+2Fc^2^)/3'
_refine_ls_weighting_scheme calc
_refine_ls_wR_factor_gt 0.4437
_refine_ls_wR_factor_ref 0.5012
_reflns_number_gt 5870
_reflns_number_total 23414
_reflns_threshold_expression >2sigma(I)
_cod_data_source_file ja6b04368_si_002.cif
_cod_data_source_block e:\weiwei\crystal\mengdong\160102a\160102a
_cod_depositor_comments
;
The following automatic conversions were performed:

data item '_symmetry_cell_setting' value 'Monoclinic' was changed to
'monoclinic' in accordance with the
/home/saulius/struct/COD-crude-data/automatic-downloads/DataCite-retrospective/ACS/depositions/lib/dictionaries/cif_core.dic
dictionary named 'cif_core.dic' version 2.4.2 last updated on
2011-04-26.

Automatic conversion script
Id: cif_fix_values 6909 2019-04-08 15:41:33Z antanas 
;
_cod_original_sg_symbol_H-M C2/c
_cod_database_code 4130530

loop_
_symmetry_equiv_pos_as_xyz
'x, y, z'
'-x, y, -z+1/2'
'x+1/2, y+1/2, z'
'-x+1/2, y+1/2, -z+1/2'
'-x, -y, -z'
'x, -y, z-1/2'
'-x+1/2, -y+1/2, -z'
'x+1/2, -y+1/2, z-1/2'

loop_
_atom_site_label
_atom_site_type_symbol
_atom_site_fract_x
_atom_site_fract_y
_atom_site_fract_z
_atom_site_U_iso_or_equiv
_atom_site_adp_type
_atom_site_occupancy
_atom_site_symmetry_multiplicity
_atom_site_calc_flag
_atom_site_refinement_flags
C1 C 0.4769(3) 0.6495(3) 0.4053(2) 0.060(2) Uani 1 1 d U
C2 C 0.4373(3) 0.6490(3) 0.4313(2) 0.066(2) Uani 1 1 d U
C3 C 0.4145(3) 0.6833(3) 0.4407(3) 0.061(2) Uani 1 1 d U
C4 C 0.4194(3) 0.7187(3) 0.4157(2) 0.066(2) Uani 1 1 d U
C5 C 0.4589(3) 0.7192(3) 0.3868(3) 0.069(3) Uani 1 1 d U
C6 C 0.4811(3) 0.6838(3) 0.3778(2) 0.063(2) Uani 1 1 d U
C7 C 0.5091(3) 0.6167(3) 0.4089(3) 0.066(2) Uani 1 1 d U
C8 C 0.5536(3) 0.6218(3) 0.3956(3) 0.076(3) Uani 1 1 d U
H8 H 0.5634 0.6477 0.3866 0.092 Uiso 1 1 calc R
C9 C 0.5831(3) 0.5899(3) 0.3954(2) 0.071(2) Uani 1 1 d U
C10 C 0.6325(4) 0.5992(4) 0.3803(4) 0.095(4) Uani 1 1 d U
C11 C 0.6456(3) 0.5236(4) 0.3854(3) 0.085(3) Uani 1 1 d U
C12 C 0.6014(3) 0.5188(4) 0.4047(3) 0.082(3) Uani 1 1 d U
C13 C 0.5704(3) 0.5506(3) 0.4071(3) 0.074(3) Uani 1 1 d U
C14 C 0.5257(3) 0.5443(3) 0.4243(3) 0.074(2) Uani 1 1 d U
C15 C 0.4962(3) 0.5797(3) 0.4234(3) 0.063(2) Uani 1 1 d U
C16 C 0.4504(3) 0.5741(3) 0.4412(3) 0.067(2) Uani 1 1 d U
C17 C 0.4211(3) 0.6068(3) 0.4438(2) 0.055(2) Uani 1 1 d U
C18 C 0.3793(3) 0.6019(3) 0.4606(2) 0.067(2) Uani 1 1 d U
H18 H 0.3598 0.6247 0.4630 0.080 Uiso 1 1 calc R
C19 C 0.3643(3) 0.5637(3) 0.4744(2) 0.059(2) Uani 1 1 d U
C20 C 0.3202(3) 0.5630(3) 0.4939(3) 0.076(3) Uani 1 1 d U
C21 C 0.3376(4) 0.4875(3) 0.5096(3) 0.080(3) Uani 1 1 d U
C22 C 0.3805(4) 0.4922(3) 0.4894(3) 0.081(3) Uani 1 1 d U
C23 C 0.3940(3) 0.5300(3) 0.4730(3) 0.076(3) Uani 1 1 d U
C24 C 0.4381(3) 0.5343(3) 0.4551(2) 0.062(2) Uani 1 1 d U
C25 C 0.4680(3) 0.5020(3) 0.4534(3) 0.073(3) Uani 1 1 d U
C26 C 0.4522(4) 0.4631(3) 0.4691(3) 0.085(3) Uani 1 1 d U
H26 H 0.4716 0.4401 0.4679 0.102 Uiso 1 1 calc R
C27 C 0.4116(4) 0.4594(3) 0.4848(3) 0.093(3) Uani 1 1 d U
H27 H 0.4024 0.4333 0.4937 0.112 Uiso 1 1 calc R
C28 C 0.5142(3) 0.5065(3) 0.4362(3) 0.078(3) Uani 1 1 d U
C29 C 0.5434(3) 0.4745(3) 0.4318(3) 0.080(3) Uani 1 1 d U
H29 H 0.5346 0.4481 0.4400 0.096 Uiso 1 1 calc R
C30 C 0.5860(4) 0.4809(3) 0.4152(3) 0.089(3) Uani 1 1 d U
H30 H 0.6052 0.4583 0.4108 0.107 Uiso 1 1 calc R
C31 C 0.3878(3) 0.6906(3) 0.4785(2) 0.066(3) Uani 1 1 d U
C32 C 0.3914(3) 0.6645(3) 0.5129(3) 0.070(3) Uani 1 1 d U
H32 H 0.4116 0.6421 0.5118 0.084 Uiso 1 1 calc R
C33 C 0.3671(3) 0.6702(3) 0.5474(3) 0.075(3) Uani 1 1 d U
C34 C 0.3696(4) 0.6391(3) 0.5797(3) 0.095(4) Uani 1 1 d U
C35 C 0.3084(4) 0.6748(3) 0.6176(3) 0.079(3) Uani 1 1 d U
C36 C 0.3086(4) 0.7070(3) 0.5856(3) 0.094(4) Uani 1 1 d U
C37 C 0.3350(3) 0.7018(3) 0.5504(2) 0.071(3) Uani 1 1 d U
C38 C 0.3340(3) 0.7314(3) 0.5180(2) 0.068(3) Uani 1 1 d U
C39 C 0.3595(3) 0.7260(2) 0.4825(2) 0.058(2) Uani 1 1 d U
C40 C 0.3578(3) 0.7547(2) 0.4498(2) 0.057(2) Uani 1 1 d U
C41 C 0.3856(3) 0.7504(3) 0.4149(2) 0.063(2) Uani 1 1 d U
C42 C 0.3775(3) 0.7749(3) 0.3788(3) 0.082(3) Uani 1 1 d U
H42 H 0.3909 0.7682 0.3531 0.099 Uiso 1 1 calc R
C43 C 0.3493(3) 0.8094(3) 0.3820(3) 0.072(3) Uani 1 1 d U
C44 C 0.3449(4) 0.8379(3) 0.3475(3) 0.085(3) Uani 1 1 d U
C45 C 0.2913(4) 0.8782(3) 0.3871(3) 0.083(3) Uani 1 1 d U
C46 C 0.2956(4) 0.8501(3) 0.4199(3) 0.083(3) Uani 1 1 d U
C47 C 0.3239(3) 0.8147(3) 0.4183(2) 0.063(2) Uani 1 1 d U
C48 C 0.3267(3) 0.7877(2) 0.4510(2) 0.058(2) Uani 1 1 d U
C49 C 0.3012(3) 0.7945(3) 0.4880(3) 0.067(3) Uani 1 1 d U
C50 C 0.2756(4) 0.8294(3) 0.4909(3) 0.090(3) Uani 1 1 d U
H50 H 0.2606 0.8359 0.5159 0.108 Uiso 1 1 calc R
C51 C 0.2721(4) 0.8554(3) 0.4552(3) 0.099(4) Uani 1 1 d U
H51 H 0.2519 0.8779 0.4565 0.119 Uiso 1 1 calc R
C52 C 0.3050(3) 0.7660(2) 0.5215(2) 0.067(3) Uani 1 1 d U
C53 C 0.2778(3) 0.7689(3) 0.5571(3) 0.079(3) Uani 1 1 d U
H53 H 0.2584 0.7917 0.5602 0.094 Uiso 1 1 calc R
C54 C 0.2786(4) 0.7389(3) 0.5880(3) 0.097(4) Uani 1 1 d U
H54 H 0.2585 0.7406 0.6106 0.117 Uiso 1 1 calc R
C55 C 0.4760(3) 0.7578(3) 0.3708(3) 0.068(2) Uani 1 1 d U
C56 C 0.4673(3) 0.7964(3) 0.3870(3) 0.075(3) Uani 1 1 d U
H56 H 0.4498 0.7976 0.4114 0.090 Uiso 1 1 calc R
C57 C 0.4813(3) 0.8316(3) 0.3713(3) 0.077(3) Uani 1 1 d U
C58 C 0.4681(4) 0.8687(3) 0.3892(3) 0.092(3) Uani 1 1 d U
C59 C 0.5096(4) 0.9054(4) 0.3355(4) 0.095(3) Uani 1 1 d U
C60 C 0.5217(3) 0.8675(3) 0.3168(3) 0.076(3) Uani 1 1 d U
C61 C 0.5086(3) 0.8306(3) 0.3345(3) 0.076(3) Uani 1 1 d U
C62 C 0.5213(3) 0.7923(3) 0.3179(3) 0.064(2) Uani 1 1 d U
C63 C 0.5064(3) 0.7550(3) 0.3361(2) 0.064(2) Uani 1 1 d U
C64 C 0.5184(3) 0.7181(3) 0.3208(3) 0.064(2) Uani 1 1 d U
C65 C 0.5072(3) 0.6818(3) 0.3397(2) 0.058(2) Uani 1 1 d U
C66 C 0.5199(3) 0.6442(3) 0.3221(2) 0.065(2) Uani 1 1 d U
H66 H 0.5104 0.6198 0.3349 0.078 Uiso 1 1 calc R
C67 C 0.5452(3) 0.6421(3) 0.2873(2) 0.065(2) Uani 1 1 d U
C68 C 0.5616(4) 0.6028(3) 0.2743(3) 0.081(3) Uani 1 1 d U
C69 C 0.5969(3) 0.6389(4) 0.2142(3) 0.090(3) Uani 1 1 d U
C70 C 0.5845(3) 0.6765(3) 0.2303(3) 0.079(3) Uani 1 1 d U
C71 C 0.5598(3) 0.6789(3) 0.2679(3) 0.068(2) Uani 1 1 d U
C72 C 0.5472(3) 0.7152(3) 0.2831(3) 0.065(2) Uani 1 1 d U
C73 C 0.5608(3) 0.7531(3) 0.2643(3) 0.068(2) Uani 1 1 d U
C74 C 0.5877(3) 0.7502(3) 0.2294(3) 0.087(3) Uani 1 1 d U
H74 H 0.5991 0.7741 0.2171 0.104 Uiso 1 1 calc R
C75 C 0.5981(3) 0.7129(3) 0.2123(3) 0.087(3) Uani 1 1 d U
H75 H 0.6149 0.7120 0.1875 0.105 Uiso 1 1 calc R
C76 C 0.5492(3) 0.7918(3) 0.2816(3) 0.075(3) Uani 1 1 d U
C77 C 0.5615(3) 0.8306(3) 0.2649(3) 0.076(3) Uani 1 1 d U
H77 H 0.5789 0.8320 0.2405 0.091 Uiso 1 1 calc R
C78 C 0.5481(3) 0.8652(3) 0.2841(3) 0.081(3) Uani 1 1 d U
H78 H 0.5588 0.8901 0.2731 0.097 Uiso 1 1 calc R
N1 N 0.6572(3) 0.5621(3) 0.3763(3) 0.099(3) Uani 1 1 d U
N2 N 0.3076(3) 0.5214(2) 0.5102(3) 0.083(2) Uani 1 1 d U
N3 N 0.3389(3) 0.6441(2) 0.6131(2) 0.089(3) Uani 1 1 d U
N4 N 0.3174(3) 0.8704(2) 0.3499(2) 0.087(3) Uani 1 1 d U
N5 N 0.4840(3) 0.9059(3) 0.3691(3) 0.104(3) Uani 1 1 d U
N6 N 0.5844(3) 0.6013(3) 0.2329(2) 0.087(2) Uani 1 1 d U
O1 O 0.6448(3) 0.6310(3) 0.3731(3) 0.119(3) Uani 1 1 d U
O2 O 0.6728(3) 0.4971(2) 0.3835(2) 0.112(3) Uani 1 1 d U
O3 O 0.2945(2) 0.59017(19) 0.4976(2) 0.085(2) Uani 1 1 d U
O4 O 0.3245(3) 0.4559(2) 0.5255(3) 0.106(3) Uani 1 1 d U
O5 O 0.3950(3) 0.6090(2) 0.57815(19) 0.105(3) Uani 1 1 d U
O6 O 0.2820(3) 0.6754(2) 0.64621(19) 0.105(3) Uani 1 1 d U
O7 O 0.3665(3) 0.8330(2) 0.31501(19) 0.108(3) Uani 1 1 d U
O8 O 0.2679(3) 0.9093(2) 0.3868(2) 0.118(3) Uani 1 1 d U
O9 O 0.4446(3) 0.8706(2) 0.4205(2) 0.112(3) Uani 1 1 d U
O10 O 0.5191(3) 0.9394(3) 0.3189(3) 0.129(3) Uani 1 1 d U
O11 O 0.5578(3) 0.5707(2) 0.2919(2) 0.112(3) Uani 1 1 d U
O12 O 0.61505(15) 0.63375(13) 0.18053(12) 0.138(4) Uani 1 1 d U
F79 F 0.67498(15) 0.59715(13) 0.29685(12) 0.144(3) Uani 1 1 d RU
F80 F 0.68601(15) 0.53392(13) 0.29962(12) 0.166(3) Uani 1 1 d RU
F81 F 0.23157(15) 0.47042(13) 0.49180(12) 0.229(5) Uani 1 1 d RU
C79 C 0.3140(5) 0.8983(4) 0.3145(3) 0.121(4) Uani 1 1 d U
H79A H 0.3180 0.8840 0.2879 0.145 Uiso 1 1 calc R
H79B H 0.2841 0.9125 0.3136 0.145 Uiso 1 1 calc R
C80 C 0.7046(4) 0.5684(4) 0.3598(4) 0.111(3) Uani 1 1 d U
H80A H 0.7166 0.5948 0.3698 0.134 Uiso 1 1 calc R
H80B H 0.7252 0.5470 0.3710 0.134 Uiso 1 1 calc R
C83 C 0.6031(3) 0.5633(3) 0.2214(3) 0.092(3) Uani 1 1 d U
H83A H 0.6087 0.5462 0.2463 0.110 Uiso 1 1 calc R
H83B H 0.6324 0.5672 0.2074 0.110 Uiso 1 1 calc R
C85 C 0.4734(5) 0.9437(4) 0.3907(5) 0.137(4) Uani 1 1 d U
H85A H 0.4651 0.9635 0.3686 0.164 Uiso 1 1 calc R
H85B H 0.4451 0.9384 0.4059 0.164 Uiso 1 1 calc R
C87 C 0.3373(2) 0.6103(2) 0.64355(19) 0.125(4) Uani 1 1 d U
H87A H 0.3053 0.6055 0.6516 0.150 Uiso 1 1 calc R
H87B H 0.3491 0.5852 0.6311 0.150 Uiso 1 1 calc R
C89 C 0.7056(2) 0.5677(2) 0.31335(19) 0.150(5) Uani 1 1 d RU
F92 F 0.2197(2) 0.5338(2) 0.47505(19) 0.180(3) Uani 1 1 d RU
C95 C 0.1824(2) 0.5022(2) 0.53338(19) 0.198(5) Uani 1 1 d RU
C98 C 0.26632(7) 0.51908(6) 0.53627(6) 0.117(3) Uani 1 1 d U
H98A H 0.2704 0.4979 0.5578 0.141 Uiso 1 1 calc R
H98B H 0.2612 0.5453 0.5503 0.141 Uiso 1 1 calc R
F101 F 0.54773(7) 0.95732(6) 0.39791(6) 0.350(9) Uani 1 1 d RU
C102 C 0.56984(7) 0.54457(6) 0.19366(6) 0.151(4) Uani 1 1 d RU
F103 F 0.51021(7) 0.93233(6) 0.44584(6) 0.266(5) Uani 1 1 d RU
C107 C 0.55244(7) 0.47781(6) 0.15843(6) 0.266(7) Uani 1 1 d RU
F10A F 0.56909(7) 0.47054(6) 0.11856(6) 0.244(5) Uani 1 1 d RU
F10B F 0.51010(7) 0.49527(6) 0.15050(6) 0.223(4) Uani 1 1 d RU
F10C F 0.54474(7) 0.44045(6) 0.17508(6) 0.209(4) Uani 1 1 d RU
F108 F 0.57679(7) 0.49714(6) 0.23107(6) 0.530(15) Uani 1 1 d RU
F110 F 0.14207(7) 0.49092(6) 0.50070(6) 0.337(9) Uani 1 1 d RU
C81 C 0.22787(7) 0.50942(6) 0.50898(6) 0.142(4) Uani 1 1 d RU
C116 C 0.75442(7) 0.57790(6) 0.29953(6) 0.188(5) Uani 1 1 d RU
C118 C 0.74875(7) 0.56788(6) 0.25261(6) 0.191(5) Uani 1 1 d RU
F11A F 0.79257(7) 0.56739(6) 0.24006(6) 0.200(4) Uani 1 1 d RU
F11B F 0.72110(7) 0.59314(6) 0.23112(6) 0.166(3) Uani 1 1 d RU
F11C F 0.73413(7) 0.52926(6) 0.24922(6) 0.204(4) Uani 1 1 d RU
C119 C 0.49874(7) 0.96166(6) 0.41507(6) 0.232(7) Uani 1 1 d RU
C96 C 0.48589(7) 1.00297(6) 0.42835(6) 0.222(6) Uani 1 1 d RU
C96A C 0.50872(7) 1.03798(6) 0.40853(6) 0.204(6) Uani 1 1 d RU
F96A F 0.50975(7) 1.03049(6) 0.36758(6) 0.228(5) Uani 1 1 d RU
F96B F 0.54851(7) 1.04676(6) 0.43095(6) 0.231(5) Uani 1 1 d RU
F96C F 0.47781(7) 1.06730(6) 0.41397(6) 0.213(4) Uani 1 1 d RU
F19 F 0.49697(7) 1.00228(6) 0.47102(6) 0.238(5) Uani 1 1 d RU
F20 F 0.44008(7) 1.00806(6) 0.42675(6) 0.222(4) Uani 1 1 d RU
F11 F 0.55830(7) 0.56312(6) 0.15952(6) 0.304(8) Uani 1 1 d RU
F12 F 0.77941(7) 0.54906(6) 0.31589(6) 0.320(8) Uani 1 1 d RU
F14 F 0.17207(7) 0.54148(6) 0.54589(6) 0.225(4) Uani 1 1 d RU
F9 F 0.76689(7) 0.61508(6) 0.31263(6) 0.310(7) Uani 1 1 d RU
F10 F 0.53112(7) 0.53650(6) 0.20800(6) 0.306(7) Uani 1 1 d RU
F15 F 0.20478(7) 0.49741(6) 0.60367(6) 0.269(6) Uani 1 1 d RU
F16 F 0.19323(7) 0.44770(6) 0.55550(6) 0.365(9) Uani 1 1 d RU
F84 F 0.13271(7) 0.47754(6) 0.58645(6) 0.359(9) Uani 1 1 d RU
C92 C 0.17755(7) 0.47903(6) 0.57099(6) 0.245(7) Uani 1 1 d RU
C109 C 0.58358(7) 0.50184(6) 0.19176(6) 0.311(9) Uani 1 1 d RU
F3 F 0.62679(7) 0.49118(6) 0.18666(6) 0.569(19) Uani 1 1 d RU
F1 F 0.39369(7) 0.90684(6) 0.31901(6) 0.205(4) Uani 1 1 d RU
F5 F 0.35822(7) 0.94612(6) 0.35940(6) 0.287(7) Uani 1 1 d RU
C84 C 0.34728(7) 0.92314(6) 0.32232(6) 0.187(5) Uani 1 1 d RU
C90 C 0.34717(7) 0.95246(6) 0.29003(6) 0.201(5) Uani 1 1 d RU
C91 C 0.39192(7) 0.97366(6) 0.29358(6) 0.196(5) Uani 1 1 d RU
F91A F 0.40490(7) 0.97612(6) 0.25199(6) 0.229(5) Uani 1 1 d RU
F91B F 0.42656(7) 0.95812(6) 0.31954(6) 0.196(4) Uani 1 1 d RU
F91C F 0.38749(7) 1.01429(6) 0.30535(6) 0.181(3) Uani 1 1 d RU
F7 F 0.30697(7) 0.96656(6) 0.27476(6) 0.358(10) Uani 1 1 d RU
F8 F 0.35117(7) 0.92587(6) 0.24827(6) 0.312(7) Uani 1 1 d RU
C86 C 0.36573(7) 0.62174(6) 0.68038(6) 0.183(6) Uani 1 1 d RU
F2 F 0.40771(7) 0.62447(6) 0.66562(6) 0.222(4) Uani 1 1 d RU
C88 C 0.37022(7) 0.58849(6) 0.71206(6) 0.191(5) Uani 1 1 d RU
C88C C 0.32281(7) 0.57854(6) 0.72680(6) 0.174(5) Uani 1 1 d RU
F4 F 0.33217(7) 0.54760(6) 0.75409(6) 0.205(4) Uani 1 1 d RU
F18 F 0.29427(7) 0.57034(6) 0.69609(6) 0.210(4) Uani 1 1 d RU
F88C F 0.31128(7) 0.61278(6) 0.74753(6) 0.207(4) Uani 1 1 d RU
F6 F 0.38142(7) 0.54787(6) 0.69516(6) 0.198(4) Uani 1 1 d RU
F13 F 0.40118(7) 0.60073(6) 0.73934(6) 0.211(4) Uani 1 1 d RU
F21 F 0.36362(7) 0.65318(6) 0.70155(6) 0.216(5) Uani 1 1 d RU

loop_
_atom_site_aniso_label
_atom_site_aniso_U_11
_atom_site_aniso_U_22
_atom_site_aniso_U_33
_atom_site_aniso_U_23
_atom_site_aniso_U_13
_atom_site_aniso_U_12
C1 0.055(5) 0.059(5) 0.067(5) 0.006(4) 0.036(4) 0.017(4)
C2 0.073(6) 0.069(5) 0.059(5) 0.013(4) 0.030(4) 0.026(4)
C3 0.051(5) 0.063(5) 0.071(5) -0.004(4) 0.038(4) 0.024(4)
C4 0.080(6) 0.072(5) 0.047(5) 0.007(4) 0.035(4) 0.023(4)
C5 0.074(6) 0.068(5) 0.069(6) 0.012(4) 0.040(4) 0.027(4)
C6 0.056(5) 0.076(5) 0.058(5) 0.015(4) 0.032(4) 0.019(4)
C7 0.070(5) 0.068(5) 0.061(5) -0.002(4) 0.029(5) 0.021(4)
C8 0.074(5) 0.081(6) 0.076(6) 0.024(5) 0.036(5) 0.040(5)
C9 0.072(5) 0.094(6) 0.051(5) 0.001(5) 0.028(4) 0.035(4)
C10 0.073(6) 0.113(7) 0.102(8) 0.015(8) 0.043(6) 0.037(6)
C11 0.060(6) 0.105(6) 0.090(7) -0.016(6) 0.017(5) 0.029(5)
C12 0.071(6) 0.109(6) 0.068(6) 0.011(6) 0.025(5) 0.043(5)
C13 0.077(6) 0.076(5) 0.073(6) 0.003(5) 0.035(5) 0.033(4)
C14 0.067(5) 0.087(5) 0.070(6) 0.006(5) 0.020(5) 0.035(4)
C15 0.057(5) 0.074(5) 0.059(5) -0.004(4) 0.014(4) 0.026(4)
C16 0.079(5) 0.058(4) 0.066(5) -0.008(4) 0.037(5) 0.019(4)
C17 0.053(5) 0.069(4) 0.044(4) 0.009(4) 0.029(4) 0.019(4)
C18 0.067(5) 0.079(5) 0.057(5) 0.015(5) 0.033(4) 0.028(4)
C19 0.062(5) 0.054(5) 0.062(5) -0.010(4) 0.028(4) 0.019(4)
C20 0.078(6) 0.071(5) 0.080(6) 0.005(5) 0.033(5) 0.017(5)
C21 0.103(7) 0.061(5) 0.078(6) 0.008(5) 0.037(6) 0.024(5)
C22 0.087(6) 0.067(5) 0.090(7) 0.009(5) 0.032(5) 0.018(5)
C23 0.085(6) 0.073(5) 0.072(6) 0.016(5) 0.047(5) 0.035(4)
C24 0.065(5) 0.066(5) 0.057(5) -0.002(4) 0.022(4) 0.024(4)
C25 0.078(6) 0.073(5) 0.070(6) 0.009(5) 0.028(5) 0.034(4)
C26 0.109(7) 0.079(6) 0.068(6) 0.000(5) 0.045(6) 0.040(5)
C27 0.095(7) 0.090(7) 0.095(7) 0.014(6) 0.031(6) 0.022(5)
C28 0.090(6) 0.080(6) 0.067(6) 0.003(5) 0.035(5) 0.037(5)
C29 0.079(6) 0.081(6) 0.082(6) 0.011(5) 0.026(5) 0.038(5)
C30 0.091(7) 0.085(6) 0.093(7) 0.003(6) 0.040(6) 0.040(5)
C31 0.083(6) 0.072(6) 0.044(4) 0.008(4) 0.033(4) 0.025(5)
C32 0.078(6) 0.057(6) 0.076(5) 0.014(4) 0.033(5) 0.036(5)
C33 0.102(7) 0.073(6) 0.051(5) 0.021(4) 0.035(5) 0.041(5)
C34 0.144(10) 0.097(8) 0.047(5) 0.007(5) 0.043(6) 0.048(7)
C35 0.111(8) 0.075(6) 0.053(5) 0.006(4) 0.035(5) 0.036(5)
C36 0.120(8) 0.080(7) 0.085(6) 0.031(5) 0.065(6) 0.056(6)
C37 0.091(7) 0.082(6) 0.041(4) 0.001(4) 0.029(4) 0.035(5)
C38 0.077(6) 0.072(6) 0.056(5) 0.019(4) 0.039(4) 0.039(5)
C39 0.063(5) 0.061(5) 0.050(4) 0.004(4) 0.031(4) 0.026(4)
C40 0.060(5) 0.059(5) 0.055(5) 0.016(4) 0.041(4) 0.016(4)
C41 0.076(6) 0.062(5) 0.054(5) 0.007(4) 0.038(4) 0.019(4)
C42 0.092(7) 0.086(7) 0.072(6) 0.014(5) 0.038(5) 0.038(5)
C43 0.081(6) 0.072(6) 0.067(5) 0.018(4) 0.047(5) 0.030(5)
C44 0.099(7) 0.072(6) 0.089(6) 0.024(5) 0.069(6) 0.029(5)
C45 0.102(8) 0.070(6) 0.079(6) 0.024(5) 0.049(6) 0.034(5)
C46 0.104(7) 0.063(6) 0.085(6) 0.016(4) 0.058(6) 0.033(5)
C47 0.071(6) 0.059(5) 0.060(5) 0.011(4) 0.036(4) 0.017(4)
C48 0.072(6) 0.054(5) 0.050(4) 0.011(4) 0.032(4) 0.018(4)
C49 0.074(6) 0.064(6) 0.068(5) 0.024(4) 0.047(5) 0.017(4)
C50 0.114(8) 0.055(6) 0.107(7) 0.021(5) 0.078(6) 0.015(5)
C51 0.115(8) 0.097(8) 0.089(7) 0.030(5) 0.063(6) 0.058(6)
C52 0.097(7) 0.047(5) 0.059(5) 0.003(4) 0.045(5) 0.019(4)
C53 0.105(7) 0.066(6) 0.067(6) 0.014(4) 0.047(5) 0.039(5)
C54 0.124(9) 0.092(7) 0.079(6) 0.028(5) 0.055(6) 0.062(6)
C55 0.070(6) 0.072(5) 0.064(5) 0.001(4) 0.024(4) 0.011(5)
C56 0.075(6) 0.081(5) 0.069(6) -0.001(5) 0.023(5) 0.025(5)
C57 0.087(7) 0.075(5) 0.071(6) -0.004(5) 0.038(5) -0.002(5)
C58 0.103(8) 0.082(5) 0.094(7) -0.006(5) 0.034(6) 0.027(6)
C59 0.092(8) 0.087(6) 0.109(8) 0.000(6) 0.027(6) -0.002(7)
C60 0.067(6) 0.083(5) 0.079(6) 0.017(5) 0.019(5) 0.012(5)
C61 0.073(6) 0.078(5) 0.080(6) -0.007(5) 0.034(5) -0.002(5)
C62 0.051(5) 0.079(5) 0.064(5) 0.007(4) 0.027(4) 0.003(4)
C63 0.061(5) 0.075(5) 0.057(5) 0.000(4) 0.026(4) 0.008(5)
C64 0.055(5) 0.067(4) 0.073(5) 0.013(4) 0.038(4) 0.021(4)
C65 0.060(5) 0.069(5) 0.045(4) -0.004(4) 0.022(4) 0.006(4)
C66 0.065(6) 0.067(5) 0.066(5) 0.011(4) 0.037(4) 0.013(5)
C67 0.068(6) 0.069(5) 0.059(5) -0.005(4) 0.039(4) 0.017(5)
C68 0.095(7) 0.088(6) 0.062(6) 0.004(5) 0.048(5) 0.027(6)
C69 0.070(6) 0.115(6) 0.087(7) 0.007(5) 0.046(6) 0.009(6)
C70 0.062(6) 0.103(5) 0.073(6) 0.005(5) 0.041(5) 0.009(5)
C71 0.062(6) 0.083(5) 0.061(5) 0.014(4) 0.036(4) 0.018(5)
C72 0.063(6) 0.075(5) 0.060(5) 0.001(4) 0.027(4) -0.003(5)
C73 0.049(5) 0.080(5) 0.078(6) 0.001(4) 0.039(4) 0.002(4)
C74 0.093(7) 0.101(6) 0.068(6) 0.011(5) 0.038(5) -0.014(6)
C75 0.078(7) 0.115(6) 0.073(6) -0.012(5) 0.046(5) -0.018(6)
C76 0.068(6) 0.072(5) 0.087(6) 0.011(5) 0.035(5) 0.003(5)
C77 0.070(6) 0.076(5) 0.084(6) 0.000(5) 0.037(5) -0.019(5)
C78 0.079(7) 0.072(6) 0.092(7) -0.009(5) 0.029(5) -0.020(5)
N1 0.081(5) 0.125(6) 0.094(6) 0.009(6) 0.045(5) 0.047(5)
N2 0.081(5) 0.063(4) 0.107(6) 0.000(4) 0.051(4) 0.018(4)
N3 0.121(7) 0.070(5) 0.078(5) 0.019(4) 0.056(4) 0.034(5)
N4 0.102(6) 0.089(6) 0.072(5) 0.029(4) 0.041(4) 0.047(4)
N5 0.094(6) 0.083(5) 0.137(7) 0.006(5) 0.051(5) 0.025(5)
N6 0.094(6) 0.108(5) 0.061(4) 0.011(4) 0.050(4) 0.032(5)
O1 0.114(6) 0.125(6) 0.122(6) 0.015(6) 0.069(5) 0.029(5)
O2 0.101(5) 0.124(6) 0.114(6) 0.006(5) 0.058(5) 0.051(5)
O3 0.085(5) 0.068(4) 0.107(5) 0.015(4) 0.050(4) 0.031(4)
O4 0.106(6) 0.064(4) 0.151(7) 0.010(4) 0.063(5) 0.016(4)
O5 0.143(7) 0.103(5) 0.073(4) 0.022(4) 0.050(4) 0.060(5)
O6 0.136(6) 0.113(6) 0.069(4) 0.022(4) 0.055(4) 0.051(5)
O7 0.131(6) 0.119(6) 0.077(4) 0.038(4) 0.063(4) 0.043(5)
O8 0.157(7) 0.101(6) 0.100(5) 0.036(4) 0.076(5) 0.077(5)
O9 0.140(7) 0.085(5) 0.113(6) -0.018(4) 0.065(5) 0.011(5)
O10 0.148(8) 0.098(5) 0.144(7) -0.010(5) 0.059(6) -0.006(6)
O11 0.136(7) 0.111(5) 0.094(5) 0.018(4) 0.068(5) 0.045(5)
O12 0.190(9) 0.092(6) 0.138(6) -0.002(5) 0.126(6) 0.005(5)
F79 0.130(6) 0.201(7) 0.104(5) 0.013(5) 0.037(4) 0.044(5)
F80 0.189(8) 0.210(8) 0.103(5) 0.006(5) 0.050(5) 0.073(6)
F81 0.140(7) 0.142(7) 0.404(17) -0.079(8) -0.008(8) 0.019(6)
C79 0.163(9) 0.097(8) 0.108(8) 0.038(6) 0.087(7) 0.038(6)
C80 0.091(7) 0.111(9) 0.134(7) 0.014(6) 0.044(6) 0.025(6)
C83 0.078(6) 0.132(7) 0.067(6) 0.002(5) 0.030(4) 0.033(5)
C85 0.148(10) 0.077(6) 0.189(10) 0.005(7) 0.073(8) 0.028(7)
C87 0.192(10) 0.098(8) 0.088(6) 0.033(5) 0.081(6) 0.072(7)
C89 0.121(9) 0.198(13) 0.132(9) 0.036(10) 0.055(9) 0.037(7)
F92 0.131(7) 0.210(8) 0.198(8) 0.036(6) -0.011(6) 0.015(6)
C95 0.102(9) 0.228(13) 0.267(12) 0.029(10) 0.037(7) -0.017(11)
C98 0.083(6) 0.129(10) 0.142(9) 0.019(7) 0.056(5) 0.007(6)
F101 0.187(10) 0.253(14) 0.62(3) 0.034(16) 0.094(14) -0.054(10)
C102 0.123(10) 0.215(11) 0.114(9) -0.055(7) -0.011(8) 0.015(9)
F103 0.336(17) 0.224(11) 0.236(11) -0.068(8) -0.031(9) -0.001(10)
C107 0.36(2) 0.089(9) 0.354(19) -0.028(10) 0.038(16) 0.058(14)
F10A 0.173(9) 0.272(14) 0.288(12) 0.076(9) 0.008(8) 0.004(9)
F10B 0.306(13) 0.153(8) 0.210(10) -0.006(7) 0.012(8) 0.018(8)
F10C 0.173(9) 0.171(8) 0.283(11) 0.040(8) -0.002(8) -0.022(7)
F108 0.75(4) 0.44(3) 0.384(19) 0.158(19) -0.18(2) -0.08(3)
F110 0.155(9) 0.54(3) 0.316(14) -0.055(14) 0.059(8) -0.146(14)
C81 0.117(7) 0.131(10) 0.178(13) 0.009(8) 0.014(7) -0.010(9)
C116 0.129(9) 0.293(16) 0.147(7) 0.019(9) 0.068(7) 0.068(8)
C118 0.202(14) 0.223(13) 0.152(8) 0.067(10) 0.075(9) 0.051(13)
F11A 0.200(8) 0.276(11) 0.128(6) 0.013(7) 0.057(6) 0.061(7)
F11B 0.186(8) 0.173(7) 0.142(6) 0.017(5) 0.034(6) 0.022(6)
F11C 0.232(10) 0.204(9) 0.178(8) 0.042(7) 0.047(8) 0.050(7)
C119 0.265(15) 0.196(12) 0.238(16) -0.061(9) 0.046(14) -0.012(12)
C96 0.293(14) 0.196(9) 0.179(10) -0.051(9) 0.012(13) -0.036(9)
C96A 0.242(14) 0.189(14) 0.181(10) -0.038(12) 0.012(12) 0.028(10)
F96A 0.254(12) 0.232(11) 0.200(8) -0.029(8) 0.052(8) 0.008(9)
F96B 0.213(9) 0.208(10) 0.271(11) -0.060(9) 0.015(8) 0.008(8)
F96C 0.213(9) 0.204(9) 0.224(10) -0.027(8) 0.035(8) 0.008(8)
F19 0.316(13) 0.225(11) 0.175(7) -0.013(8) 0.030(8) 0.029(10)
F20 0.304(12) 0.191(9) 0.174(8) -0.020(7) 0.050(8) 0.015(8)
F11 0.49(2) 0.249(11) 0.161(8) 0.000(8) -0.167(10) -0.109(13)
F12 0.186(9) 0.60(2) 0.181(9) 0.138(12) 0.113(8) 0.212(12)
F14 0.145(8) 0.254(10) 0.280(12) 0.039(8) 0.063(7) 0.022(8)
F9 0.211(12) 0.463(17) 0.258(13) -0.039(13) 0.057(11) -0.145(12)
F10 0.132(8) 0.52(2) 0.263(12) -0.099(12) -0.008(9) -0.099(10)
F15 0.205(10) 0.389(17) 0.219(9) 0.091(10) 0.106(8) 0.044(10)
F16 0.37(2) 0.197(12) 0.53(3) 0.019(11) 0.180(18) 0.089(13)
F84 0.217(10) 0.296(16) 0.58(2) 0.061(16) 0.243(13) -0.033(11)
C92 0.216(15) 0.240(15) 0.288(14) 0.026(12) 0.157(10) 0.033(15)
C109 0.335(17) 0.175(10) 0.420(19) -0.038(12) -0.022(16) -0.038(12)
F3 0.451(19) 0.39(3) 0.86(5) -0.34(3) -0.20(2) 0.25(2)
F1 0.184(8) 0.186(9) 0.247(10) 0.016(7) 0.049(8) 0.017(7)
F5 0.303(16) 0.262(14) 0.303(12) -0.085(10) 0.095(12) -0.069(11)
C84 0.207(12) 0.106(12) 0.251(11) 0.029(8) 0.045(12) 0.021(8)
C90 0.159(9) 0.123(10) 0.325(13) 0.051(8) 0.079(9) 0.015(7)
C91 0.196(12) 0.169(10) 0.229(12) 0.048(10) 0.092(10) 0.033(9)
F91A 0.265(12) 0.226(11) 0.200(8) 0.000(7) 0.097(8) -0.045(9)
F91B 0.192(9) 0.198(9) 0.199(8) -0.026(7) 0.022(7) 0.029(7)
F91C 0.185(8) 0.156(7) 0.202(8) 0.036(6) 0.042(7) -0.015(6)
F7 0.247(11) 0.276(16) 0.55(3) 0.206(16) -0.006(15) 0.066(11)
F8 0.38(2) 0.298(16) 0.262(11) 0.047(9) 0.029(13) -0.050(12)
C86 0.261(15) 0.164(10) 0.125(11) 0.022(7) 0.015(9) 0.018(13)
F2 0.262(10) 0.252(12) 0.154(8) 0.000(7) 0.018(7) 0.014(9)
C88 0.173(10) 0.211(10) 0.189(13) 0.057(8) 0.018(7) 0.094(9)
C88C 0.222(10) 0.190(13) 0.109(11) 0.056(7) 0.019(7) 0.092(10)
F4 0.257(11) 0.203(8) 0.154(7) 0.058(6) -0.016(7) 0.030(8)
F18 0.206(9) 0.287(12) 0.139(7) 0.043(6) 0.009(6) 0.017(8)
F88C 0.253(11) 0.205(8) 0.167(7) 0.010(6) 0.094(7) 0.070(8)
F6 0.216(10) 0.207(8) 0.172(8) 0.038(6) 0.017(7) 0.083(7)
F13 0.248(10) 0.203(9) 0.182(8) 0.034(6) 0.004(7) 0.091(8)
F21 0.332(14) 0.177(8) 0.141(7) -0.001(6) 0.019(8) 0.030(9)

loop_
_atom_type_symbol
_atom_type_description
_atom_type_scat_dispersion_real
_atom_type_scat_dispersion_imag
_atom_type_scat_source
C C 0.0181 0.0091 'International Tables Vol C Tables 4.2.6.8 and 6.1.1.4'
H H 0.0000 0.0000 'International Tables Vol C Tables 4.2.6.8 and 6.1.1.4'
N N 0.0311 0.0180 'International Tables Vol C Tables 4.2.6.8 and 6.1.1.4'
O O 0.0492 0.0322 'International Tables Vol C Tables 4.2.6.8 and 6.1.1.4'
F F 0.0727 0.0534 'International Tables Vol C Tables 4.2.6.8 and 6.1.1.4'

loop_
_geom_angle_atom_site_label_1
_geom_angle_atom_site_label_2
_geom_angle_atom_site_label_3
_geom_angle
C7 C1 C6 125.0(7)
C7 C1 C2 118.5(7)
C6 C1 C2 116.5(7)
C3 C2 C1 121.7(8)
C3 C2 C17 123.1(7)
C1 C2 C17 114.9(7)
C2 C3 C4 120.1(7)
C2 C3 C31 126.3(8)
C4 C3 C31 113.2(7)
C3 C4 C41 121.7(7)
C3 C4 C5 116.7(7)
C41 C4 C5 121.3(7)
C6 C5 C55 119.9(7)
C6 C5 C4 119.7(8)
C55 C5 C4 120.2(7)
C5 C6 C1 119.4(7)
C5 C6 C65 118.4(8)
C1 C6 C65 122.2(7)
C15 C7 C8 118.9(8)
C15 C7 C1 121.1(8)
C8 C7 C1 119.9(8)
C9 C8 C7 120.4(9)
C9 C8 H8 119.8
C7 C8 H8 119.8
C8 C9 C13 122.8(9)
C8 C9 C10 116.1(10)
C13 C9 C10 121.2(9)
O1 C10 N1 127.6(11)
O1 C10 C9 123.0(10)
N1 C10 C9 109.3(10)
O2 C11 N1 120.7(10)
O2 C11 C12 123.1(12)
N1 C11 C12 115.2(9)
C30 C12 C13 117.1(9)
C30 C12 C11 120.3(9)
C13 C12 C11 121.8(11)
C12 C13 C9 120.4(9)
C12 C13 C14 120.5(9)
C9 C13 C14 118.9(8)
C28 C14 C13 118.4(8)
C28 C14 C15 126.6(9)
C13 C14 C15 114.8(9)
C7 C15 C14 123.9(8)
C7 C15 C16 120.3(8)
C14 C15 C16 115.8(8)
C17 C16 C24 122.2(8)
C17 C16 C15 119.7(8)
C24 C16 C15 118.1(7)
C18 C17 C16 119.8(8)
C18 C17 C2 120.1(7)
C16 C17 C2 119.9(7)
C17 C18 C19 121.5(8)
C17 C18 H18 119.3
C19 C18 H18 119.3
C23 C19 C18 119.8(8)
C23 C19 C20 123.9(8)
C18 C19 C20 115.9(7)
O3 C20 C19 127.7(9)
O3 C20 N2 119.4(8)
C19 C20 N2 112.9(8)
O4 C21 N2 117.5(9)
O4 C21 C22 124.7(9)
N2 C21 C22 117.8(9)
C23 C22 C27 116.5(9)
C23 C22 C21 121.4(9)
C27 C22 C21 122.1(9)
C19 C23 C22 120.2(8)
C19 C23 C24 119.7(8)
C22 C23 C24 120.1(8)
C25 C24 C23 121.1(9)
C25 C24 C16 121.9(8)
C23 C24 C16 116.9(7)
C24 C25 C26 117.3(8)
C24 C25 C28 121.5(9)
C26 C25 C28 121.1(8)
C27 C26 C25 121.0(9)
C27 C26 H26 119.5
C25 C26 H26 119.5
C26 C27 C22 123.9(11)
C26 C27 H27 118.1
C22 C27 H27 118.1
C14 C28 C29 121.4(9)
C14 C28 C25 115.8(8)
C29 C28 C25 122.8(10)
C28 C29 C30 119.6(10)
C28 C29 H29 120.2
C30 C29 H29 120.2
C12 C30 C29 122.6(9)
C12 C30 H30 118.7
C29 C30 H30 118.7
C32 C31 C39 117.2(6)
C32 C31 C3 121.3(7)
C39 C31 C3 121.4(7)
C33 C32 C31 122.4(8)
C33 C32 H32 118.8
C31 C32 H32 118.8
C32 C33 C37 121.8(8)
C32 C33 C34 118.2(8)
C37 C33 C34 119.4(7)
O5 C34 N3 120.7(9)
O5 C34 C33 123.4(8)
N3 C34 C33 115.8(9)
O6 C35 N3 121.6(8)
O6 C35 C36 121.9(8)
N3 C35 C36 116.5(7)
C54 C36 C37 120.7(8)
C54 C36 C35 119.7(8)
C37 C36 C35 119.1(8)
C36 C37 C33 122.1(8)
C36 C37 C38 120.4(8)
C33 C37 C38 117.1(7)
C39 C38 C37 120.8(7)
C39 C38 C52 119.9(7)
C37 C38 C52 119.2(6)
C38 C39 C40 121.0(7)
C38 C39 C31 120.0(7)
C40 C39 C31 119.0(6)
C41 C40 C39 121.0(7)
C41 C40 C48 118.9(7)
C39 C40 C48 120.1(6)
C40 C41 C42 120.3(7)
C40 C41 C4 118.0(7)
C42 C41 C4 121.5(6)
C43 C42 C41 118.6(7)
C43 C42 H42 120.7
C41 C42 H42 120.7
C42 C43 C47 118.9(8)
C42 C43 C44 120.2(7)
C47 C43 C44 120.8(8)
O7 C44 N4 117.8(8)
O7 C44 C43 121.2(8)
N4 C44 C43 120.9(7)
O8 C45 C46 126.3(8)
O8 C45 N4 116.3(8)
C46 C45 N4 117.4(8)
C51 C46 C45 120.4(8)
C51 C46 C47 116.2(8)
C45 C46 C47 123.3(7)
C48 C47 C43 121.9(7)
C48 C47 C46 121.4(7)
C43 C47 C46 116.6(7)
C47 C48 C40 119.9(6)
C47 C48 C49 120.6(7)
C40 C48 C49 119.3(7)
C50 C49 C52 121.8(7)
C50 C49 C48 118.9(7)
C52 C49 C48 119.2(7)
C49 C50 C51 118.0(8)
C49 C50 H50 121.0
C51 C50 H50 121.0
C46 C51 C50 124.6(9)
C46 C51 H51 117.7
C50 C51 H51 117.7
C53 C52 C38 117.6(7)
C53 C52 C49 122.2(7)
C38 C52 C49 120.0(6)
C54 C53 C52 121.9(8)
C54 C53 H53 119.1
C52 C53 H53 119.1
C36 C54 C53 119.9(8)
C36 C54 H54 120.1
C53 C54 H54 120.1
C56 C55 C63 117.8(8)
C56 C55 C5 126.1(7)
C63 C55 C5 116.0(8)
C57 C56 C55 126.0(8)
C57 C56 H56 117.0
C55 C56 H56 117.0
C56 C57 C58 120.7(9)
C56 C57 C61 118.1(9)
C58 C57 C61 121.2(9)
O9 C58 C57 122.8(10)
O9 C58 N5 120.4(9)
C57 C58 N5 116.9(9)
O10 C59 N5 117.7(11)
O10 C59 C60 122.0(10)
N5 C59 C60 120.0(11)
C78 C60 C61 116.5(10)
C78 C60 C59 122.4(10)
C61 C60 C59 120.9(9)
C60 C61 C62 122.8(8)
C60 C61 C57 118.4(9)
C62 C61 C57 118.8(9)
C61 C62 C63 121.6(7)
C61 C62 C76 118.1(8)
C63 C62 C76 120.3(8)
C64 C63 C62 122.4(7)
C64 C63 C55 120.2(8)
C62 C63 C55 117.3(8)
C63 C64 C65 123.2(7)
C63 C64 C72 120.3(8)
C65 C64 C72 116.4(8)
C64 C65 C66 120.8(7)
C64 C65 C6 117.6(8)
C66 C65 C6 121.5(8)
C67 C66 C65 122.0(8)
C67 C66 H66 119.0
C65 C66 H66 119.0
C66 C67 C71 119.2(8)
C66 C67 C68 118.5(8)
C71 C67 C68 121.8(7)
O11 C68 C67 127.7(8)
O11 C68 N6 116.0(9)
C67 C68 N6 116.2(9)
O12 C69 C70 124.9(10)
O12 C69 N6 111.8(9)
C70 C69 N6 122.8(8)
C75 C70 C69 122.0(8)
C75 C70 C71 117.4(9)
C69 C70 C71 120.5(9)
C72 C71 C70 120.5(9)
C72 C71 C67 120.3(7)
C70 C71 C67 118.9(9)
C71 C72 C73 122.3(7)
C71 C72 C64 121.1(8)
C73 C72 C64 116.6(8)
C74 C73 C76 121.3(9)
C74 C73 C72 116.3(9)
C76 C73 C72 122.4(7)
C75 C74 C73 121.2(9)
C75 C74 H74 119.4
C73 C74 H74 119.4
C74 C75 C70 122.0(8)
C74 C75 H75 119.0
C70 C75 H75 119.0
C77 C76 C73 125.5(8)
C77 C76 C62 116.5(9)
C73 C76 C62 117.9(8)
C78 C77 C76 119.9(8)
C78 C77 H77 120.1
C76 C77 H77 120.1
C60 C78 C77 126.0(10)
C60 C78 H78 117.0
C77 C78 H78 117.0
C11 N1 C10 131.2(9)
C11 N1 C80 116.4(9)
C10 N1 C80 112.5(10)
C21 N2 C98 118.5(7)
C21 N2 C20 123.4(8)
C98 N2 C20 116.7(6)
C35 N3 C34 126.4(8)
C35 N3 C87 117.1(6)
C34 N3 C87 116.3(7)
C44 N4 C45 120.9(7)
C44 N4 C79 119.2(7)
C45 N4 C79 119.9(8)
C59 N5 C85 121.6(11)
C59 N5 C58 122.7(10)
C85 N5 C58 115.5(9)
C83 N6 C69 123.4(7)
C83 N6 C68 116.1(8)
C69 N6 C68 118.0(8)
C84 C79 N4 102.4(10)
C84 C79 H79A 111.3
N4 C79 H79A 111.3
C84 C79 H79B 111.3
N4 C79 H79B 111.3
H79A C79 H79B 109.2
C89 C80 N1 113.1(9)
C89 C80 H80A 109.0
N1 C80 H80A 109.0
C89 C80 H80B 109.0
N1 C80 H80B 109.0
H80A C80 H80B 107.8
N6 C83 C102 106.4(7)
N6 C83 H83A 110.4
C102 C83 H83A 110.4
N6 C83 H83B 110.4
C102 C83 H83B 110.4
H83A C83 H83B 108.6
C119 C85 N5 126.1(12)
C119 C85 H85A 105.8
N5 C85 H85A 105.8
C119 C85 H85B 105.8
N5 C85 H85B 105.8
H85A C85 H85B 106.2
C86 C87 N3 108.0(6)
C86 C87 H87A 110.1
N3 C87 H87A 110.1
C86 C87 H87B 110.1
N3 C87 H87B 110.1
H87A C87 H87B 108.4
F80 C89 F79 101.1(5)
F80 C89 C80 109.1(7)
F79 C89 C80 109.5(6)
F80 C89 C116 118.8(5)
F79 C89 C116 108.8(4)
C80 C89 C116 109.2(6)
F14 C95 C92 103.0(4)
F14 C95 C81 101.3(4)
C92 C95 C81 126.9(4)
F14 C95 F110 104.2(4)
C92 C95 F110 109.8(4)
C81 C95 F110 108.8(4)
C81 C98 N2 107.4(4)
C81 C98 H98A 110.2
N2 C98 H98A 110.2
C81 C98 H98B 110.2
N2 C98 H98B 110.2
H98A C98 H98B 108.5
F10 C102 F11 101.3
F10 C102 C83 117.4(4)
F11 C102 C83 118.5(4)
F10 C102 C109 93.5
F11 C102 C109 119.0
C83 C102 C109 105.0(4)
F10C C107 F10B 107.0
F10C C107 F10A 105.6
F10B C107 F10A 103.6
F10C C107 C109 106.4
F10B C107 C109 114.0
F10A C107 C109 119.5
F92 C81 F81 103.8(3)
F92 C81 C98 118.0(3)
F81 C81 C98 112.0(2)
F92 C81 C95 110.7(4)
F81 C81 C95 97.6(3)
C98 C81 C95 112.5(3)
F12 C116 F9 113.4
F12 C116 C89 103.7(2)
F9 C116 C89 110.7(3)
F12 C116 C118 106.3
F9 C116 C118 121.4
C89 C116 C118 99.2(3)
F11B C118 F11C 111.3
F11B C118 F11A 114.5
F11C C118 F11A 105.3
F11B C118 C116 114.5
F11C C118 C116 107.8
F11A C118 C116 102.6
C85 C119 F103 104.1(6)
C85 C119 C96 118.7(6)
F103 C119 C96 119.0
C85 C119 F101 106.0(6)
F103 C119 F101 89.1
C96 C119 F101 115.5
F20 C96 F19 103.9
F20 C96 C119 111.3
F19 C96 C119 102.4
F20 C96 C96A 110.1
F19 C96 C96A 109.8
C119 C96 C96A 118.1
F96C C96A F96A 107.2
F96C C96A F96B 109.9
F96A C96A F96B 120.6
F96C C96A C96 101.2
F96A C96A C96 107.5
F96B C96A C96 108.7
F16 C92 F84 117.9
F16 C92 F15 116.3
F84 C92 F15 104.9
F16 C92 C95 93.4(3)
F84 C92 C95 115.3(3)
F15 C92 C95 108.9(3)
F108 C109 F3 105.2
F108 C109 C102 91.4
F3 C109 C102 121.5
F108 C109 C107 119.7
F3 C109 C107 108.1
C102 C109 C107 110.8
C79 C84 C90 107.8(5)
C79 C84 F5 129.9(5)
C90 C84 F5 104.0
C79 C84 F1 116.5(5)
C90 C84 F1 100.3
F5 C84 F1 94.0
F7 C90 C84 119.2
F7 C90 C91 128.6
C84 C90 C91 106.4
F7 C90 F8 88.2
C84 C90 F8 103.8
C91 C90 F8 103.6
F91B C91 F91C 105.2
F91B C91 F91A 112.4
F91C C91 F91A 103.4
F91B C91 C90 119.7
F91C C91 C90 112.6
F91A C91 C90 102.5
F21 C86 F2 101.5
F21 C86 C87 128.0(3)
F2 C86 C87 103.6(2)
F21 C86 C88 104.1
F2 C86 C88 103.2
C87 C86 C88 113.2(3)
F13 C88 F6 111.7
F13 C88 C86 105.9
F6 C88 C86 115.3
F13 C88 C88C 118.6
F6 C88 C88C 97.6
C86 C88 C88C 108.0
F18 C88C F88C 112.5
F18 C88C F4 116.3
F88C C88C F4 110.7
F18 C88C C88 112.3
F88C C88C C88 102.4
F4 C88C C88 101.3

loop_
_geom_bond_atom_site_label_1
_geom_bond_atom_site_label_2
_geom_bond_distance
C1 C7 1.438(11)
C1 C6 1.446(11)
C1 C2 1.448(10)
C2 C3 1.356(10)
C2 C17 1.530(12)
C3 C4 1.428(11)
C3 C31 1.482(9)
C4 C41 1.440(11)
C4 C5 1.506(10)
C5 C6 1.372(11)
C5 C55 1.469(12)
C6 C65 1.464(10)
C7 C15 1.366(12)
C7 C8 1.392(11)
C8 C9 1.363(11)
C8 H8 0.9500
C9 C13 1.404(13)
C9 C10 1.568(14)
C10 O1 1.137(13)
C10 N1 1.429(13)
C11 O2 1.187(11)
C11 N1 1.352(13)
C11 C12 1.458(13)
C12 C30 1.375(14)
C12 C13 1.392(12)
C13 C14 1.451(12)
C14 C28 1.353(13)
C14 C15 1.451(11)
C15 C16 1.482(11)
C16 C17 1.383(10)
C16 C24 1.438(11)
C17 C18 1.359(10)
C18 C19 1.414(11)
C18 H18 0.9500
C19 C23 1.413(11)
C19 C20 1.450(11)
C20 O3 1.178(10)
C20 N2 1.522(12)
C21 O4 1.230(10)
C21 N2 1.425(11)
C21 C22 1.436(13)
C22 C23 1.417(12)
C22 C27 1.426(13)
C23 C24 1.433(11)
C24 C25 1.381(11)
C25 C26 1.463(13)
C25 C28 1.482(12)
C26 C27 1.308(13)
C26 H26 0.9500
C27 H27 0.9500
C28 C29 1.369(11)
C29 C30 1.384(13)
C29 H29 0.9500
C30 H30 0.9500
C31 C32 1.405(11)
C31 C39 1.440(10)
C32 C33 1.348(10)
C32 H32 0.9500
C33 C37 1.409(11)
C33 C34 1.461(12)
C34 O5 1.243(11)
C34 N3 1.429(11)
C35 O6 1.219(9)
C35 N3 1.362(11)
C35 C36 1.482(12)
C36 C54 1.374(11)
C36 C37 1.399(10)
C37 C38 1.431(11)
C38 C39 1.393(9)
C38 C52 1.432(11)
C39 C40 1.417(10)
C40 C41 1.412(9)
C40 C48 1.422(10)
C41 C42 1.431(11)
C42 C43 1.412(11)
C42 H42 0.9500
C43 C47 1.415(10)
C43 C44 1.458(12)
C44 O7 1.250(9)
C44 N4 1.345(10)
C45 O8 1.233(10)
C45 C46 1.410(12)
C45 N4 1.463(10)
C46 C51 1.356(11)
C46 C47 1.435(11)
C47 C48 1.379(10)
C48 C49 1.438(10)
C49 C50 1.380(11)
C49 C52 1.433(11)
C50 C51 1.436(13)
C50 H50 0.9500
C51 H51 0.9500
C52 C53 1.420(10)
C53 C54 1.403(12)
C53 H53 0.9500
C54 H54 0.9500
C55 C56 1.406(12)
C55 C63 1.449(10)
C56 C57 1.339(12)
C56 H56 0.9500
C57 C58 1.411(13)
C57 C61 1.448(11)
C58 O9 1.237(11)
C58 N5 1.470(13)
C59 O10 1.278(12)
C59 N5 1.332(12)
C59 C60 1.440(14)
C60 C78 1.327(12)
C60 C61 1.401(12)
C61 C62 1.427(12)
C62 C63 1.436(12)
C62 C76 1.446(11)
C63 C64 1.365(11)
C64 C65 1.389(11)
C64 C72 1.500(10)
C65 C66 1.419(11)
C66 C67 1.362(10)
C66 H66 0.9500
C67 C71 1.440(12)
C67 C68 1.451(12)
C68 O11 1.209(11)
C68 N6 1.505(10)
C69 O12 1.233(9)
C69 C70 1.397(14)
C69 N6 1.433(13)
C70 C75 1.398(13)
C70 C71 1.428(10)
C71 C72 1.351(12)
C72 C73 1.452(12)
C73 C74 1.392(11)
C73 C76 1.439(12)
C74 C75 1.389(13)
C74 H74 0.9500
C75 H75 0.9500
C76 C77 1.439(12)
C77 C78 1.365(12)
C77 H77 0.9500
C78 H78 0.9500
N1 C80 1.516(13)
N2 C98 1.491(7)
N3 C87 1.486(9)
N4 C79 1.465(12)
N5 C85 1.468(14)
N6 C83 1.423(12)
F79 C89 1.414(7)
F80 C89 1.325(8)
F81 C81 1.408(5)
C79 C84 1.293(14)
C79 H79A 0.9900
C79 H79B 0.9900
C80 C89 1.495(13)
C80 H80A 0.9900
C80 H80B 0.9900
C83 C102 1.442(11)
C83 H83A 0.9900
C83 H83B 0.9900
C85 C119 1.216(16)
C85 H85A 0.9900
C85 H85B 0.9900
C87 C86 1.477(7)
C87 H87A 0.9900
C87 H87B 0.9900
C89 C116 1.545(6)
F92 C81 1.372(6)
C95 F14 1.394(7)
C95 C92 1.443(6)
C95 C81 1.582(6)
C95 F110 1.601(7)
C98 C81 1.4419
C98 H98A 0.9900
C98 H98B 0.9900
F101 C119 1.5567
C102 F10 1.2634
C102 F11 1.2943
C102 C109 1.4699
F103 C119 1.4189
C107 F10C 1.3672
C107 F10B 1.3827
C107 F10A 1.4063
C107 C109 1.5978
F108 C109 1.2957
C116 F12 1.3026
C116 F9 1.3458
C116 C118 1.5501
C118 F11B 1.3401
C118 F11C 1.3493
C118 F11A 1.3546
C119 C96 1.4822
C96 F20 1.3493
C96 F19 1.4019
C96 C96A 1.4886
C96A F96C 1.3399
C96A F96A 1.3422
C96A F96B 1.3817
F15 C92 1.4352
F16 C92 1.2426
F84 C92 1.4166
C109 F3 1.3263
F1 C84 1.4666
F5 C84 1.4425
C84 C90 1.4208
C90 F7 1.3439
C90 C91 1.4856
C90 F8 1.6128
C91 F91B 1.3921
C91 F91C 1.4021
C91 F91A 1.4043
C86 F21 1.2450
C86 F2 1.3320
C86 C88 1.5021
C88 F13 1.3066
C88 F6 1.4884
C88 C88C 1.5142
C88C F18 1.3032
C88C F88C 1.3610
C88C F4 1.3703
